data_7216836
loop_
_publ_author_name
'Coghlan, Campbell J.'
'Sumby, Christopher J.'
'Doonan, Christian J.'

_publ_section_title
;
 Utilising hinged ligands in MOF synthesis: a covalent linking strategy
 for forming 3D MOFs
;
_journal_issue 28
_journal_name_full CrystEngComm
_journal_page_first 6364
_journal_paper_doi 10.1039/c4ce00181h
_journal_volume 16
_journal_year 2014
_chemical_formula_sum 'C24 H20 N5 O5 Zn'
_chemical_formula_weight 523.82
_chemical_name_systematic
; 
 ? 
;
_space_group_IT_number 15
_symmetry_cell_setting monoclinic
_symmetry_space_group_name_Hall '-C 2yc'
_symmetry_space_group_name_H-M 'C 1 2/c 1'
_atom_sites_solution_hydrogens geom
_atom_sites_solution_primary direct
_atom_sites_solution_secondary difmap
_audit_creation_method SHELXL-97
_cell_angle_alpha 90.00
_cell_angle_beta 111.28(3)
_cell_angle_gamma 90.00
_cell_formula_units_Z 8
_cell_length_a 23.269(5)
_cell_length_b 10.602(2)
_cell_length_c 24.340(5)
_cell_measurement_reflns_used 462
_cell_measurement_temperature 100(2)
_cell_measurement_theta_max 25.999
_cell_measurement_theta_min 2.138
_cell_volume 5595(2)
_computing_cell_refinement 'XDS (Kabsch, 1993)'
_computing_data_collection 'BluIce (McPhillips, 2002)'
_computing_data_reduction 'XDS (Kabsch, 1993)'
_computing_structure_refinement 'SHELXL-97 (Sheldrick, 1997)'
_computing_structure_solution 'SHELXS-97 (Sheldrick, 1990)'
_diffrn_ambient_temperature 100(2)
_diffrn_measured_fraction_theta_full 0.994
_diffrn_measured_fraction_theta_max 0.994
_diffrn_measurement_device_type 'ADSC Quantum 210r'
_diffrn_measurement_method 'Phi Scan'
_diffrn_radiation_monochromator 'Silicon Double Crystal'
_diffrn_radiation_source 'MX1 Beamline Australian Synchrotron'
_diffrn_radiation_type synchrotron
_diffrn_radiation_wavelength 0.71073
_diffrn_reflns_av_R_equivalents 0.0331
_diffrn_reflns_av_sigmaI/netI 0.0178
_diffrn_reflns_limit_h_max 28
_diffrn_reflns_limit_h_min -28
_diffrn_reflns_limit_k_max 13
_diffrn_reflns_limit_k_min -13
_diffrn_reflns_limit_l_max 30
_diffrn_reflns_limit_l_min -30
_diffrn_reflns_number 38075
_diffrn_reflns_theta_full 26.00
_diffrn_reflns_theta_max 26.00
_diffrn_reflns_theta_min 2.14
_exptl_absorpt_coefficient_mu 0.916
_exptl_absorpt_correction_T_max 0.9909
_exptl_absorpt_correction_T_min 0.8380
_exptl_crystal_colour colourless
_exptl_crystal_density_diffrn 1.244
_exptl_crystal_density_method 'not measured'
_exptl_crystal_description rod
_exptl_crystal_F_000 2152
_exptl_crystal_size_max 0.20
_exptl_crystal_size_mid 0.10
_exptl_crystal_size_min 0.01
_platon_squeeze_details
;
;
_refine_diff_density_max 1.081
_refine_diff_density_min -1.083
_refine_diff_density_rms 0.091
_refine_ls_extinction_method none
_refine_ls_goodness_of_fit_ref 1.088
_refine_ls_hydrogen_treatment constr
_refine_ls_matrix_type full
_refine_ls_number_parameters 271
_refine_ls_number_reflns 5463
_refine_ls_number_restraints 0
_refine_ls_restrained_S_all 1.088
_refine_ls_R_factor_all 0.0767
_refine_ls_R_factor_gt 0.0706
_refine_ls_shift/su_max 0.000
_refine_ls_shift/su_mean 0.000
_refine_ls_structure_factor_coef Fsqd
_refine_ls_weighting_details 'calc w=1/[\s^2^(Fo^2^)+(0.0995P)^2^+24.9191P] where P=(Fo^2^+2Fc^2^)/3'
_refine_ls_weighting_scheme calc
_refine_ls_wR_factor_gt 0.1961
_refine_ls_wR_factor_ref 0.2007
_reflns_number_gt 4853
_reflns_number_total 5463
_reflns_threshold_expression >2sigma(I)
_cod_data_source_file c4ce00181h2.cif
_cod_data_source_block '[Zn2(L)].DMF'
_cod_depositor_comments
;
The following automatic conversions were performed:

'_symmetry_cell_setting' value 'Monoclinic' changed to 'monoclinic'
according to
/usr/data/users/saulius/crontab/automatic-downloads/rss-feeds/RSC/lib/dictionaries/cif_core.dic
dictionary named 'cif_core.dic' version 2.4.2 from 2011-04-26.

Automatic conversion script
Id: cif_fix_values 2281 2013-09-26 08:29:07Z andrius 
;
_cod_original_cell_volume 5595.1(19)
_cod_original_sg_symbol_H-M C2/c
_cod_database_code 7216836

loop_
_symmetry_equiv_pos_as_xyz
'x, y, z'
'-x, y, -z+1/2'
'x+1/2, y+1/2, z'
'-x+1/2, y+1/2, -z+1/2'
'-x, -y, -z'
'x, -y, z-1/2'
'-x+1/2, -y+1/2, -z'
'x+1/2, -y+1/2, z-1/2'

loop_
_atom_site_label
_atom_site_type_symbol
_atom_site_fract_x
_atom_site_fract_y
_atom_site_fract_z
_atom_site_U_iso_or_equiv
_atom_site_adp_type
_atom_site_occupancy
_atom_site_symmetry_multiplicity
_atom_site_calc_flag
_atom_site_refinement_flags
Zn1 Zn 0.24100(2) 0.42591(5) 0.51009(2) 0.0413(2) Uani 1 1 d .
O3 O 0.23090(16) 0.6401(3) 0.08343(14) 0.0513(8) Uani 1 1 d .
O1 O -0.17304(14) 0.6733(3) 0.54720(14) 0.0489(7) Uani 1 1 d .
N2 N 0.17080(16) 0.6991(3) 0.49040(15) 0.0414(8) Uani 1 1 d .
O4 O 0.29853(17) 0.4832(3) 0.11224(14) 0.0532(8) Uani 1 1 d .
N1 N 0.17673(18) 0.5831(3) 0.51648(16) 0.0447(8) Uani 1 1 d .
C21 C 0.2644(2) 0.5648(4) 0.1227(2) 0.0491(11) Uani 1 1 d .
N4 N 0.25075(18) 0.5439(4) 0.44354(15) 0.0439(8) Uani 1 1 d .
C1 C -0.1485(2) 0.7670(4) 0.5316(2) 0.0469(10) Uani 1 1 d .
C18 C 0.2610(3) 0.5735(4) 0.1828(2) 0.0508(11) Uani 1 1 d .
C10 C 0.1280(2) 0.5738(4) 0.5325(2) 0.0495(11) Uani 1 1 d .
H10 H 0.1191 0.5024 0.5516 0.059 Uiso 1 1 calc R
C13 C 0.2484(2) 0.5946(4) 0.35281(19) 0.0477(10) Uani 1 1 d .
C14 C 0.2613(2) 0.5006(4) 0.39720(19) 0.0489(11) Uani 1 1 d .
H14 H 0.2757 0.4181 0.3940 0.059 Uiso 1 1 calc R
C15 C 0.2533(3) 0.5854(4) 0.2941(2) 0.0501(11) Uani 1 1 d .
C16 C 0.2135(3) 0.6567(5) 0.2472(2) 0.0574(12) Uani 1 1 d .
H16 H 0.1835 0.7098 0.2535 0.069 Uiso 1 1 calc R
C9 C 0.1210(2) 0.7601(5) 0.4912(2) 0.0470(10) Uani 1 1 d .
H9 H 0.1085 0.8424 0.4762 0.056 Uiso 1 1 calc R
C19 C 0.3003(3) 0.5020(5) 0.2291(2) 0.0545(12) Uani 1 1 d .
H19 H 0.3300 0.4484 0.2226 0.065 Uiso 1 1 calc R
C8 C 0.0911(2) 0.6838(5) 0.5173(2) 0.0509(11) Uani 1 1 d .
C3 C -0.0613(3) 0.8345(6) 0.5020(3) 0.0731(17) Uani 1 1 d .
H3 H -0.0844 0.9074 0.4845 0.088 Uiso 1 1 calc R
C6 C 0.0085(3) 0.6253(5) 0.5547(2) 0.0582(12) Uani 1 1 d .
H6 H 0.0322 0.5542 0.5737 0.070 Uiso 1 1 calc R
C20 C 0.2965(2) 0.5083(5) 0.2845(2) 0.0541(11) Uani 1 1 d .
H20 H 0.3236 0.4595 0.3160 0.065 Uiso 1 1 calc R
C7 C -0.0492(2) 0.6457(5) 0.5579(2) 0.0561(12) Uani 1 1 d .
H7 H -0.0649 0.5872 0.5785 0.067 Uiso 1 1 calc R
C2 C -0.0840(2) 0.7496(5) 0.5316(2) 0.0516(11) Uani 1 1 d .
C5 C 0.0312(2) 0.7082(5) 0.5241(2) 0.0548(12) Uani 1 1 d .
C17 C 0.2173(3) 0.6504(5) 0.1923(2) 0.0571(12) Uani 1 1 d .
H17 H 0.1900 0.6988 0.1608 0.069 Uiso 1 1 calc R
C4 C -0.0041(3) 0.8129(6) 0.4977(3) 0.0743(17) Uani 1 1 d .
H4 H 0.0112 0.8707 0.4765 0.089 Uiso 1 1 calc R
O2 O -0.17448(15) 0.8712(3) 0.51484(15) 0.0530(8) Uani 1 1 d .
N3 N 0.22998(17) 0.6638(3) 0.42950(15) 0.0408(8) Uani 1 1 d .
C11 C 0.21968(19) 0.7441(4) 0.47313(17) 0.0390(9) Uani 1 1 d .
H11 H 0.2081 0.8299 0.4555 0.047 Uiso 1 1 calc R
C12 C 0.2286(2) 0.6980(4) 0.37576(18) 0.0455(10) Uani 1 1 d .
H12 H 0.2165 0.7776 0.3572 0.055 Uiso 1 1 calc R

loop_
_atom_site_aniso_label
_atom_site_aniso_U_11
_atom_site_aniso_U_22
_atom_site_aniso_U_33
_atom_site_aniso_U_23
_atom_site_aniso_U_13
_atom_site_aniso_U_12
Zn1 0.0495(3) 0.0469(3) 0.0377(3) 0.0017(2) 0.0279(2) -0.0007(2)
O3 0.070(2) 0.0497(18) 0.0450(17) -0.0026(14) 0.0339(15) -0.0065(16)
O1 0.0499(17) 0.0570(19) 0.0495(17) 0.0025(14) 0.0297(14) -0.0033(15)
N2 0.0419(18) 0.0472(19) 0.0455(19) 0.0008(15) 0.0284(15) 0.0029(15)
O4 0.070(2) 0.0531(18) 0.0498(18) -0.0096(15) 0.0376(16) -0.0069(16)
N1 0.054(2) 0.0449(19) 0.047(2) 0.0038(15) 0.0324(17) 0.0047(16)
C21 0.069(3) 0.044(2) 0.045(2) -0.0076(19) 0.035(2) -0.012(2)
N4 0.056(2) 0.0480(19) 0.0384(18) 0.0026(15) 0.0303(16) 0.0076(17)
C1 0.051(2) 0.052(3) 0.046(2) -0.0046(19) 0.028(2) -0.005(2)
C18 0.072(3) 0.044(2) 0.047(3) -0.0065(19) 0.036(2) -0.007(2)
C10 0.054(3) 0.053(3) 0.055(3) 0.002(2) 0.036(2) 0.001(2)
C13 0.068(3) 0.047(2) 0.039(2) -0.0011(18) 0.033(2) 0.005(2)
C14 0.074(3) 0.049(2) 0.039(2) 0.0017(18) 0.038(2) 0.008(2)
C15 0.074(3) 0.048(2) 0.041(2) -0.0018(18) 0.037(2) -0.001(2)
C16 0.078(3) 0.057(3) 0.051(3) 0.004(2) 0.040(3) 0.016(3)
C9 0.041(2) 0.053(3) 0.058(3) 0.001(2) 0.032(2) 0.0076(19)
C19 0.073(3) 0.053(3) 0.052(3) -0.005(2) 0.040(2) 0.002(2)
C8 0.054(3) 0.051(3) 0.061(3) 0.001(2) 0.038(2) 0.001(2)
C3 0.072(4) 0.063(3) 0.108(5) 0.019(3) 0.060(4) 0.016(3)
C6 0.061(3) 0.063(3) 0.060(3) 0.008(2) 0.034(2) 0.007(2)
C20 0.068(3) 0.057(3) 0.047(2) 0.001(2) 0.032(2) 0.005(2)
C7 0.055(3) 0.064(3) 0.061(3) 0.003(2) 0.035(2) 0.001(2)
C2 0.051(3) 0.055(3) 0.062(3) -0.003(2) 0.036(2) -0.002(2)
C5 0.055(3) 0.055(3) 0.067(3) 0.000(2) 0.037(2) 0.002(2)
C17 0.081(3) 0.054(3) 0.046(3) 0.004(2) 0.034(2) 0.006(3)
C4 0.070(3) 0.065(3) 0.111(5) 0.026(3) 0.062(4) 0.012(3)
O2 0.0559(19) 0.058(2) 0.060(2) 0.0069(16) 0.0386(16) 0.0054(16)
N3 0.053(2) 0.0426(18) 0.0376(17) -0.0001(14) 0.0289(15) 0.0056(16)
C11 0.046(2) 0.045(2) 0.036(2) -0.0023(16) 0.0269(18) 0.0035(17)
C12 0.059(3) 0.050(2) 0.037(2) 0.0004(18) 0.0286(19) 0.005(2)

loop_
_atom_type_symbol
_atom_type_description
_atom_type_scat_dispersion_real
_atom_type_scat_dispersion_imag
_atom_type_scat_source
C C 0.0033 0.0016 'International Tables Vol C Tables 4.2.6.8 and 6.1.1.4'
H H 0.0000 0.0000 'International Tables Vol C Tables 4.2.6.8 and 6.1.1.4'
N N 0.0061 0.0033 'International Tables Vol C Tables 4.2.6.8 and 6.1.1.4'
O O 0.0106 0.0060 'International Tables Vol C Tables 4.2.6.8 and 6.1.1.4'
Zn Zn 0.2839 1.4301 'International Tables Vol C Tables 4.2.6.8 and 6.1.1.4'

loop_
_geom_angle_atom_site_label_1
_geom_angle_atom_site_label_2
_geom_angle_atom_site_label_3
_geom_angle
_geom_angle_site_symmetry_1
_geom_angle_site_symmetry_3
O1 Zn1 O3 96.85(14) 5_566 6_566
O1 Zn1 O2 113.56(14) 5_566 3_545
O3 Zn1 O2 105.99(14) 6_566 3_545
O1 Zn1 N4 93.14(14) 5_566 .
O3 Zn1 N4 164.27(14) 6_566 .
O2 Zn1 N4 80.85(14) 3_545 .
O1 Zn1 N1 93.44(14) 5_566 .
O3 Zn1 N1 84.43(13) 6_566 .
O2 Zn1 N1 149.03(15) 3_545 .
N4 Zn1 N1 82.86(13) . .
O1 Zn1 C21 124.70(14) 5_566 6_566
O3 Zn1 C21 28.59(15) 6_566 6_566
O2 Zn1 C21 97.15(15) 3_545 6_566
N4 Zn1 C21 138.08(15) . 6_566
N1 Zn1 C21 77.98(14) . 6_566
C21 O3 Zn1 102.2(3) . 6_565
C1 O1 Zn1 122.3(3) . 5_566
C9 N2 N1 111.8(3) . .
C9 N2 C11 129.1(4) . .
N1 N2 C11 118.6(3) . .
C10 N1 N2 104.4(4) . .
C10 N1 Zn1 128.0(3) . .
N2 N1 Zn1 125.7(2) . .
O4 C21 O3 122.6(4) . .
O4 C21 C18 120.0(5) . .
O3 C21 C18 117.4(4) . .
O4 C21 Zn1 73.7(2) . 6_565
O3 C21 Zn1 49.2(2) . 6_565
C18 C21 Zn1 164.8(4) . 6_565
C14 N4 N3 105.6(3) . .
C14 N4 Zn1 123.5(3) . .
N3 N4 Zn1 128.1(2) . .
O2 C1 O1 124.8(4) . .
O2 C1 C2 118.0(4) . .
O1 C1 C2 117.2(4) . .
C17 C18 C19 119.5(4) . .
C17 C18 C21 120.1(5) . .
C19 C18 C21 120.3(4) . .
N1 C10 C8 111.3(4) . .
N1 C10 H10 124.3 . .
C8 C10 H10 124.3 . .
C12 C13 C14 105.0(4) . .
C12 C13 C15 126.6(4) . .
C14 C13 C15 128.4(4) . .
N4 C14 C13 110.6(4) . .
N4 C14 H14 124.7 . .
C13 C14 H14 124.7 . .
C20 C15 C16 119.4(4) . .
C20 C15 C13 121.3(5) . .
C16 C15 C13 119.4(4) . .
C17 C16 C15 120.5(5) . .
C17 C16 H16 119.7 . .
C15 C16 H16 119.7 . .
N2 C9 C8 108.2(4) . .
N2 C9 H9 125.9 . .
C8 C9 H9 125.9 . .
C20 C19 C18 120.4(5) . .
C20 C19 H19 119.8 . .
C18 C19 H19 119.8 . .
C9 C8 C10 104.2(4) . .
C9 C8 C5 127.4(4) . .
C10 C8 C5 128.3(4) . .
C2 C3 C4 119.4(5) . .
C2 C3 H3 120.3 . .
C4 C3 H3 120.3 . .
C5 C6 C7 120.0(5) . .
C5 C6 H6 120.0 . .
C7 C6 H6 120.0 . .
C15 C20 C19 120.1(5) . .
C15 C20 H20 120.0 . .
C19 C20 H20 120.0 . .
C2 C7 C6 121.0(5) . .
C2 C7 H7 119.5 . .
C6 C7 H7 119.5 . .
C3 C2 C7 119.6(4) . .
C3 C2 C1 119.4(5) . .
C7 C2 C1 120.9(4) . .
C6 C5 C4 118.8(5) . .
C6 C5 C8 120.6(5) . .
C4 C5 C8 120.5(5) . .
C16 C17 C18 120.2(5) . .
C16 C17 H17 119.9 . .
C18 C17 H17 119.9 . .
C3 C4 C5 121.2(5) . .
C3 C4 H4 119.4 . .
C5 C4 H4 119.4 . .
C1 O2 Zn1 128.1(3) . 3_455
C12 N3 N4 112.2(3) . .
C12 N3 C11 127.1(4) . .
N4 N3 C11 120.3(3) . .
N2 C11 N3 112.4(3) . .
N2 C11 C11 111.0(4) . 7_566
N3 C11 C11 109.0(4) . 7_566
N2 C11 H11 108.1 . .
N3 C11 H11 108.1 . .
C11 C11 H11 108.1 7_566 .
N3 C12 C13 106.5(4) . .
N3 C12 H12 126.7 . .
C13 C12 H12 126.7 . .

loop_
_geom_bond_atom_site_label_1
_geom_bond_atom_site_label_2
_geom_bond_distance
_geom_bond_site_symmetry_2
Zn1 O1 1.988(3) 5_566
Zn1 O3 2.009(3) 6_566
Zn1 O2 2.013(3) 3_545
Zn1 N4 2.123(3) .
Zn1 N1 2.281(4) .
Zn1 C21 2.594(5) 6_566
O3 C21 1.271(6) .
O3 Zn1 2.009(3) 6_565
O1 C1 1.270(5) .
O1 Zn1 1.988(3) 5_566
N2 C9 1.332(5) .
N2 N1 1.368(5) .
N2 C11 1.430(5) .
O4 C21 1.262(6) .
N1 C10 1.328(6) .
C21 C18 1.498(6) .
C21 Zn1 2.594(5) 6_565
N4 C14 1.321(5) .
N4 N3 1.358(5) .
C1 O2 1.254(6) .
C1 C2 1.512(6) .
C18 C17 1.385(7) .
C18 C19 1.390(7) .
C10 C8 1.416(7) .
C10 H10 0.9500 .
C13 C12 1.383(6) .
C13 C14 1.419(6) .
C13 C15 1.479(6) .
C14 H14 0.9500 .
C15 C20 1.378(7) .
C15 C16 1.402(7) .
C16 C17 1.372(6) .
C16 H16 0.9500 .
C9 C8 1.365(6) .
C9 H9 0.9500 .
C19 C20 1.386(6) .
C19 H19 0.9500 .
C8 C5 1.486(6) .
C3 C2 1.375(7) .
C3 C4 1.390(8) .
C3 H3 0.9500 .
C6 C5 1.375(7) .
C6 C7 1.389(7) .
C6 H6 0.9500 .
C20 H20 0.9500 .
C7 C2 1.379(7) .
C7 H7 0.9500 .
C5 C4 1.391(8) .
C17 H17 0.9500 .
C4 H4 0.9500 .
O2 Zn1 2.013(3) 3_455
N3 C12 1.347(5) .
N3 C11 1.448(5) .
C11 C11 1.542(8) 7_566
C11 H11 1.0000 .
C12 H12 0.9500 .

loop_
_geom_torsion_atom_site_label_1
_geom_torsion_atom_site_label_2
_geom_torsion_atom_site_label_3
_geom_torsion_atom_site_label_4
_geom_torsion
_geom_torsion_site_symmetry_1
_geom_torsion_site_symmetry_4
C9 N2 N1 C10 1.1(5) . .
C11 N2 N1 C10 174.0(4) . .
C9 N2 N1 Zn1 166.5(3) . .
C11 N2 N1 Zn1 -20.7(5) . .
O1 Zn1 N1 C10 58.0(4) 5_566 .
O3 Zn1 N1 C10 -38.5(4) 6_566 .
O2 Zn1 N1 C10 -150.6(4) 3_545 .
N4 Zn1 N1 C10 150.7(4) . .
C21 Zn1 N1 C10 -66.8(4) 6_566 .
O1 Zn1 N1 N2 -103.9(4) 5_566 .
O3 Zn1 N1 N2 159.5(4) 6_566 .
O2 Zn1 N1 N2 47.5(5) 3_545 .
N4 Zn1 N1 N2 -11.2(3) . .
C21 Zn1 N1 N2 131.3(4) 6_566 .
Zn1 O3 C21 O4 7.2(5) 6_565 .
Zn1 O3 C21 C18 -171.3(3) 6_565 .
O1 Zn1 N4 C14 -56.0(4) 5_566 .
O3 Zn1 N4 C14 174.5(5) 6_566 .
O2 Zn1 N4 C14 57.3(4) 3_545 .
N1 Zn1 N4 C14 -149.1(4) . .
C21 Zn1 N4 C14 147.9(4) 6_566 .
O1 Zn1 N4 N3 102.1(4) 5_566 .
O3 Zn1 N4 N3 -27.3(8) 6_566 .
O2 Zn1 N4 N3 -144.5(4) 3_545 .
N1 Zn1 N4 N3 9.0(4) . .
C21 Zn1 N4 N3 -54.0(5) 6_566 .
Zn1 O1 C1 O2 70.3(5) 5_566 .
Zn1 O1 C1 C2 -107.7(4) 5_566 .
O4 C21 C18 C17 -170.9(5) . .
O3 C21 C18 C17 7.6(7) . .
Zn1 C21 C18 C17 -18.4(15) 6_565 .
O4 C21 C18 C19 7.2(7) . .
O3 C21 C18 C19 -174.2(4) . .
Zn1 C21 C18 C19 159.8(10) 6_565 .
N2 N1 C10 C8 -0.6(5) . .
Zn1 N1 C10 C8 -165.5(3) . .
N3 N4 C14 C13 1.1(5) . .
Zn1 N4 C14 C13 163.4(3) . .
C12 C13 C14 N4 -0.4(6) . .
C15 C13 C14 N4 -179.4(5) . .
C12 C13 C15 C20 150.7(5) . .
C14 C13 C15 C20 -30.6(8) . .
C12 C13 C15 C16 -29.2(8) . .
C14 C13 C15 C16 149.5(6) . .
C20 C15 C16 C17 -0.2(8) . .
C13 C15 C16 C17 179.7(5) . .
N1 N2 C9 C8 -1.2(5) . .
C11 N2 C9 C8 -173.1(4) . .
C17 C18 C19 C20 -0.7(8) . .
C21 C18 C19 C20 -178.9(5) . .
N2 C9 C8 C10 0.8(6) . .
N2 C9 C8 C5 -175.3(5) . .
N1 C10 C8 C9 -0.1(6) . .
N1 C10 C8 C5 175.9(5) . .
C16 C15 C20 C19 0.2(8) . .
C13 C15 C20 C19 -179.7(5) . .
C18 C19 C20 C15 0.3(8) . .
C5 C6 C7 C2 -1.2(8) . .
C4 C3 C2 C7 1.4(10) . .
C4 C3 C2 C1 -174.6(6) . .
C6 C7 C2 C3 -0.2(8) . .
C6 C7 C2 C1 175.8(5) . .
O2 C1 C2 C3 -14.1(7) . .
O1 C1 C2 C3 164.0(5) . .
O2 C1 C2 C7 169.9(5) . .
O1 C1 C2 C7 -12.0(7) . .
C7 C6 C5 C4 1.3(9) . .
C7 C6 C5 C8 -176.4(5) . .
C9 C8 C5 C6 -176.0(5) . .
C10 C8 C5 C6 8.8(9) . .
C9 C8 C5 C4 6.3(9) . .
C10 C8 C5 C4 -168.9(6) . .
C15 C16 C17 C18 -0.2(8) . .
C19 C18 C17 C16 0.7(8) . .
C21 C18 C17 C16 178.9(5) . .
C2 C3 C4 C5 -1.4(11) . .
C6 C5 C4 C3 0.0(10) . .
C8 C5 C4 C3 177.7(6) . .
O1 C1 O2 Zn1 2.6(7) . 3_455
C2 C1 O2 Zn1 -179.4(3) . 3_455
C14 N4 N3 C12 -1.5(5) . .
Zn1 N4 N3 C12 -162.6(3) . .
C14 N4 N3 C11 -173.8(4) . .
Zn1 N4 N3 C11 25.1(6) . .
C9 N2 C11 N3 -127.0(5) . .
N1 N2 C11 N3 61.5(5) . .
C9 N2 C11 C11 110.6(6) . 7_566
N1 N2 C11 C11 -60.8(6) . 7_566
C12 N3 C11 N2 123.3(5) . .
N4 N3 C11 N2 -65.6(5) . .
C12 N3 C11 C11 -113.2(5) . 7_566
N4 N3 C11 C11 57.9(6) . 7_566
N4 N3 C12 C13 1.2(5) . .
C11 N3 C12 C13 172.9(4) . .
C14 C13 C12 N3 -0.5(6) . .
C15 C13 C12 N3 178.5(5) . .

loop_
_platon_squeeze_void_nr
_platon_squeeze_void_average_x
_platon_squeeze_void_average_y
_platon_squeeze_void_average_z
_platon_squeeze_void_volume
_platon_squeeze_void_count_electrons
_platon_squeeze_void_content
1 0.000 -0.001 0.250 610 67 ' '
2 0.000 -0.031 0.750 610 67 ' '
3 0.500 -0.038 0.250 610 67 ' '
4 0.500 -0.009 0.750 610 67 ' '
